data_1563218
loop_
_publ_author_name
'Berthebaud, D.'
'Sato, A.'
'Michiue, Y.'
'Mori, T.'
'Nomura, A.'
'Shishido, T.'
'Nakajima, K.'

_publ_section_title
;
 Effect of transition element doping on crystal structure of rare earth
 borosilicides REB44Si2
;
_journal_issue 7
_journal_name_full 'Journal of Solid State Chemistry'
_journal_page_first 1682
_journal_page_last 1687
_journal_paper_doi 10.1016/j.jssc.2011.04.038
_journal_volume 184
_journal_year 2011
_chemical_compound_source 'synthesis as described'
_chemical_formula_moiety 'B41 Si1.25 Y1'
_chemical_formula_sum 'B41 Si1.25 Y'
_chemical_formula_weight 567.98
_space_group_IT_number 55
_space_group_name_Hall '-P 2 2ab'
_space_group_name_H-M_alt 'P b a m'
_symmetry_cell_setting orthorhombic
_symmetry_Int_Tables_number 55
_symmetry_space_group_name_Hall '-P 2 2ab'
_symmetry_space_group_name_H-M 'P b a m'
_atom_sites_solution_hydrogens .
_atom_sites_solution_primary direct
_atom_sites_solution_secondary difmap
_cell_angle_alpha 90.000(5)
_cell_angle_beta 90.000(5)
_cell_angle_gamma 90.000(5)
_cell_formula_units_Z 8
_cell_length_a 16.680(5)
_cell_length_b 17.652(5)
_cell_length_c 9.512(5)
_cell_measurement_reflns_used 21826
_cell_measurement_temperature 293(2)
_cell_measurement_theta_max 27.08
_cell_measurement_theta_min 1.68
_cell_measurement_wavelength 0.71073
_cell_volume 2800.7(19)
_computing_cell_refinement 'Bruker AXS SAINT PLUS 6.45'
_computing_data_collection 'Bruker AXS SMART for WNT/2000 5.625'
_computing_data_reduction 'Bruker AXS SAINT PLUS 6.45'
_computing_molecular_graphics 'Diamond 3 (Brandebourg, 2005)'
_computing_publication_material 'WinGX publication routines (Farrugia, 1999)'
_computing_structure_refinement 'SHELXL-97 (Sheldrick, 1997)'
_computing_structure_solution 'SIR2004 (Burla et al, 2004)'
_diffrn_ambient_temperature 293(2)
_diffrn_measured_fraction_theta_full 0.951
_diffrn_measured_fraction_theta_max 0.951
_diffrn_radiation_monochromator graphite
_diffrn_radiation_probe x-ray
_diffrn_radiation_type MoK\a
_diffrn_radiation_wavelength 0.71073
_diffrn_reflns_av_R_equivalents 0.0355
_diffrn_reflns_av_unetI/netI 0.0245
_diffrn_reflns_limit_h_max 21
_diffrn_reflns_limit_h_min -21
_diffrn_reflns_limit_k_max 20
_diffrn_reflns_limit_k_min -22
_diffrn_reflns_limit_l_max 11
_diffrn_reflns_limit_l_min -11
_diffrn_reflns_number 21826
_diffrn_reflns_theta_full 27.08
_diffrn_reflns_theta_max 27.08
_diffrn_reflns_theta_min 1.68
_exptl_absorpt_coefficient_mu 4.273
_exptl_absorpt_correction_T_max 0.066980
_exptl_absorpt_correction_T_min 0.010044
_exptl_absorpt_correction_type empirical
_exptl_absorpt_process_details sadabs
_exptl_crystal_colour black
_exptl_crystal_density_diffrn 2.694
_exptl_crystal_density_method 'not measured'
_exptl_crystal_description prism
_exptl_crystal_F_000 2196
_exptl_crystal_size_max 0.01
_exptl_crystal_size_mid 0.01
_exptl_crystal_size_min 0.01
_refine_diff_density_max 2.63
_refine_diff_density_min -0.437
_refine_diff_density_rms 0.142
_refine_ls_extinction_method none
_refine_ls_goodness_of_fit_ref 1.131
_refine_ls_hydrogen_treatment .
_refine_ls_matrix_type full
_refine_ls_number_parameters 224
_refine_ls_number_reflns 3117
_refine_ls_number_restraints 0
_refine_ls_restrained_S_all 1.131
_refine_ls_R_factor_all 0.0445
_refine_ls_R_factor_gt 0.0358
_refine_ls_shift/su_max 0
_refine_ls_shift/su_mean 0
_refine_ls_structure_factor_coef Fsqd
_refine_ls_weighting_details 'calc w=1/[\s^2^(Fo^2^)+(0.0559P)^2^+8.0641P] where P=(Fo^2^+2Fc^2^)/3'
_refine_ls_weighting_scheme calc
_refine_ls_wR_factor_gt 0.0947
_refine_ls_wR_factor_ref 0.107
_reflns_number_gt 2690
_reflns_number_total 3117
_reflns_threshold_expression >2sigma(I)
_cod_data_source_file JSSC-2011-184-1682.cif
_cod_data_source_block tm2051
_cod_original_formula_sum 'B41 Si1.25 Y1'
_cod_database_code 1563218

loop_
_symmetry_equiv_pos_as_xyz
'x, y, z'
'-x, -y, z'
'x+1/2, -y+1/2, -z'
'-x+1/2, y+1/2, -z'
'-x, -y, -z'
'x, y, -z'
'-x-1/2, y-1/2, z'
'x-1/2, -y-1/2, z'

loop_
_atom_site_label
_atom_site_type_symbol
_atom_site_fract_x
_atom_site_fract_y
_atom_site_fract_z
_atom_site_U_iso_or_equiv
_atom_site_adp_type
_atom_site_occupancy
_atom_site_symmetry_multiplicity
_atom_site_calc_flag
_atom_site_refinement_flags
_atom_site_disorder_assembly
_atom_site_disorder_group
Y1 Y 0.103854(19) 0.052103(19) 0.22936(4) 0.00800(13) Uani 1 1 d . . .
Si1 Si 0.55754(13) 0.22128(12) 0.5 0.0086(7) Uani 0.521(10) 2 d SP . .
B51 B 0.55754(13) 0.22128(12) 0.5 0.0086(7) Uani 0.479(10) 2 d SP . .
Si2 Si 0.22164(11) 0.38696(11) -0.5 0.0092(6) Uani 0.659(10) 2 d SP . .
B53 B 0.22164(11) 0.38696(11) -0.5 0.0092(6) Uani 0.341(10) 2 d SP . .
Si3 Si 0.15640(9) 0.07994(9) 0.5 0.0070(6) Uani 0.834(7) 2 d SP . .
Si4 Si 0.03455(14) 0.46258(14) 0.5 0.0139(9) Uani 0.486(10) 2 d SP . .
B52 B 0.03455(14) 0.46258(14) 0.5 0.0139(9) Uani 0.514(10) 2 d SP . .
B1 B 0.1383(3) -0.0310(3) 0 0.0059(10) Uiso 1 2 d S . .
B2 B 0.0501(3) 0.1252(3) 0 0.0047(10) Uiso 1 2 d S . .
B3 B -0.0971(2) 0.3554(2) 0.3323(4) 0.0069(7) Uiso 1 1 d . . .
B4 B -0.1064(2) 0.1875(2) 0.4054(4) 0.0072(7) Uiso 1 1 d . . .
B5 B -0.2611(2) 0.2782(2) 0.3361(4) 0.0070(7) Uiso 1 1 d . . .
B6 B 0.0637(2) 0.5490(2) -0.0936(4) 0.0060(7) Uiso 1 1 d . . .
B7 B 0.0943(3) 0.4714(3) 0 0.0070(10) Uiso 1 2 d S . .
B8 B 0.1197(3) -0.0315(3) 0.5 0.0076(10) Uiso 1 2 d S . .
B9 B 0.1893(3) 0.4455(3) 0 0.0050(10) Uiso 1 2 d S . .
B10 B -0.0352(2) 0.2578(2) -0.0953(4) 0.0056(7) Uiso 1 1 d . . .
B11 B 0.1209(2) 0.1881(2) 0.0976(4) 0.0059(7) Uiso 1 1 d . . .
B12 B 0.2999(2) 0.1547(2) 0.0880(4) 0.0060(7) Uiso 1 1 d . . .
B13 B -0.0174(2) 0.1409(2) 0.3358(4) 0.0064(7) Uiso 1 1 d . . .
B14 B 0.0342(2) 0.4612(2) -0.1567(4) 0.0062(7) Uiso 1 1 d . . .
B15 B 0.0322(3) 0.3143(3) 0 0.0057(10) Uiso 1 2 d S . .
B16 B 0.2627(2) 0.0747(2) 0.1819(4) 0.0055(7) Uiso 1 1 d . . .
B17 B 0.0380(3) 0.1114(3) 0.5 0.0077(10) Uiso 1 2 d S . .
B18 B -0.1510(2) 0.2624(2) 0.3308(4) 0.0061(7) Uiso 1 1 d . . .
B19 B 0.1147(2) -0.0921(2) 0.3356(4) 0.0059(7) Uiso 1 1 d . . .
B20 B -0.0012(2) 0.3653(2) 0.4046(4) 0.0078(7) Uiso 1 1 d . . .
B21 B 0.1665(2) -0.0851(2) 0.1633(4) 0.0058(7) Uiso 1 1 d . . .
B22 B 0.2099(2) 0.1676(2) 0.1833(4) 0.0062(7) Uiso 1 1 d . . .
B23 B 0.0650(2) 0.2694(2) -0.1579(4) 0.0058(7) Uiso 1 1 d . . .
B24 B -0.0423(3) 0.1723(3) 0 0.0047(10) Uiso 1 2 d S . .
B25 B 0.3262(2) 0.0669(2) 0.3375(4) 0.0082(7) Uiso 1 1 d . . .
B26 B 0.0257(2) -0.0447(2) 0.4057(4) 0.0068(7) Uiso 1 1 d . . .
B27 B 0.2101(2) -0.1717(2) 0.0955(4) 0.0063(7) Uiso 1 1 d . . .
B28 B 0.1275(3) 0.2752(3) 0 0.0071(10) Uiso 1 2 d S . .
B29 B 0.3845(2) 0.1968(2) 0.1743(4) 0.0066(7) Uiso 1 1 d . . .
B30 B 0.0703(2) 0.4217(2) -0.3065(4) 0.0062(7) Uiso 1 1 d . . .
B31 B 0.0177(2) 0.1773(2) 0.1636(4) 0.0066(7) Uiso 1 1 d . . .
B32 B 0.2284(2) 0.1171(2) 0.3444(4) 0.0066(7) Uiso 1 1 d . . .
B33 B 0.1295(3) -0.1293(3) 0 0.0057(10) Uiso 1 2 d S . .
B34 B 0.1684(2) 0.3861(2) -0.3054(4) 0.0074(7) Uiso 1 1 d . . .
B35 B 0.2896(2) 0.2414(2) 0.1758(4) 0.0066(7) Uiso 1 1 d . . .
B36 B 0.0852(2) 0.3224(2) -0.3055(4) 0.0076(7) Uiso 1 1 d . . .
B37 B 0.2328(2) -0.0092(2) 0.0980(4) 0.0061(7) Uiso 1 1 d . . .
B38 B 0.2026(3) 0.3466(3) 0 0.0071(10) Uiso 1 2 d S . .
B39 B 0.3687(2) 0.0980(2) 0.1788(4) 0.0059(7) Uiso 1 1 d . . .
B40 B 0.2742(2) -0.0997(2) 0.1579(4) 0.0061(7) Uiso 1 1 d . . .
B41 B -0.1883(2) 0.3406(2) 0.5852(4) 0.0062(7) Uiso 1 1 d . . .
B42 B -0.3270(2) 0.2081(2) 0.4058(4) 0.0099(8) Uiso 1 1 d . . .
B43 B 0.0148(3) 0.4083(3) 0 0.0069(10) Uiso 1 2 d S . .
B44 B -0.0109(3) 0.1974(3) 0.5 0.0086(10) Uiso 1 2 d S . .
B45 B 0.0437(3) 0.0214(3) 0 0.0066(10) Uiso 1 2 d S . .
B46 B 0.3527(2) -0.0241(2) 0.4064(4) 0.0089(8) Uiso 1 1 d . . .
B47 B 0.1671(3) -0.1182(3) 0.5 0.0087(10) Uiso 1 2 d S . .
B48 B -0.0801(7) 0.3472(7) 0 0.026(4) Uiso 0.60(3) 2 d SP . .
B49 B 0.1086(5) 0.3750(5) -0.1165(10) 0.006(3) Uiso 0.405(18) 1 d P . .
B50 B 0.1457(12) -0.2521(12) 0 0.024(7) Uiso 0.34(3) 2 d SP . .

loop_
_atom_site_aniso_label
_atom_site_aniso_U_11
_atom_site_aniso_U_22
_atom_site_aniso_U_33
_atom_site_aniso_U_23
_atom_site_aniso_U_13
_atom_site_aniso_U_12
Y1 0.00795(19) 0.0079(2) 0.0081(2) 0.00020(12) 0.00046(12) 0.00021(12)
Si1 0.0113(12) 0.0079(12) 0.0067(12) 0 0 0.0015(8)
B51 0.0113(12) 0.0079(12) 0.0067(12) 0 0 0.0015(8)
Si2 0.0086(10) 0.0122(11) 0.0067(10) 0 0 -0.0007(7)
B53 0.0086(10) 0.0122(11) 0.0067(10) 0 0 -0.0007(7)
Si3 0.0077(9) 0.0097(9) 0.0037(8) 0 0 -0.0012(6)
Si4 0.0145(13) 0.0186(15) 0.0085(13) 0 0 -0.0055(9)
B52 0.0145(13) 0.0186(15) 0.0085(13) 0 0 -0.0055(9)

loop_
_atom_type_symbol
_atom_type_description
_atom_type_scat_dispersion_real
_atom_type_scat_dispersion_imag
_atom_type_scat_source
B B 0.0013 0.0007 'International Tables Vol C Tables 4.2.6.8 and 6.1.1.4'
Si Si 0.0817 0.0704 'International Tables Vol C Tables 4.2.6.8 and 6.1.1.4'
Y Y -2.7962 3.5667 'International Tables Vol C Tables 4.2.6.8 and 6.1.1.4'

loop_
_geom_angle_atom_site_label_1
_geom_angle_atom_site_label_2
_geom_angle_atom_site_label_3
_geom_angle
_geom_angle_site_symmetry_1
_geom_angle_site_symmetry_3
B45 Y1 B32 142.33(13) . .
B45 Y1 B2 41.44(16) . .
B32 Y1 B2 113.21(14) . .
B45 Y1 B1 41.26(16) . .
B32 Y1 B1 114.17(14) . .
B2 Y1 B1 71.02(13) . .
B45 Y1 B31 76.04(15) . .
B32 Y1 B31 99.22(11) . .
B2 Y1 B31 40.92(12) . .
B1 Y1 B31 111.76(12) . .
B45 Y1 B21 75.83(15) . .
B32 Y1 B21 100.53(11) . .
B2 Y1 B21 111.66(12) . .
B1 Y1 B21 40.81(12) . .
B31 Y1 B21 151.59(11) . .
B45 Y1 B37 80.03(14) . .
B32 Y1 B37 74.80(11) . .
B2 Y1 B37 94.71(12) . .
B1 Y1 B37 40.53(13) . .
B31 Y1 B37 129.78(11) . .
B21 Y1 B37 39.76(11) . .
B45 Y1 B16 106.39(13) . .
B32 Y1 B16 39.64(11) . .
B2 Y1 B16 96.88(13) . .
B1 Y1 B16 74.78(13) . .
B31 Y1 B16 111.05(11) . .
B21 Y1 B16 73.55(11) . .
B37 Y1 B16 37.72(11) . .
B45 Y1 B11 80.13(14) . .
B32 Y1 B11 73.89(11) . .
B2 Y1 B11 40.39(13) . .
B1 Y1 B11 94.89(13) . .
B31 Y1 B11 39.66(11) . .
B21 Y1 B11 129.83(11) . .
B37 Y1 B11 93.27(11) . .
B16 Y1 B11 72.07(11) . .
B45 Y1 B26 102.27(14) . .
B32 Y1 B26 113.44(12) . .
B2 Y1 B26 129.83(13) . .
B1 Y1 B26 105.01(13) . .
B31 Y1 B26 113.55(11) . .
B21 Y1 B26 76.52(11) . .
B37 Y1 B26 114.35(11) . .
B16 Y1 B26 131.35(11) . .
B11 Y1 B26 152.34(11) . .
B45 Y1 B22 106.59(14) . .
B32 Y1 B22 39.24(12) . .
B2 Y1 B22 74.21(14) . .
B1 Y1 B22 97.99(14) . .
B31 Y1 B22 72.41(11) . .
B21 Y1 B22 112.32(11) . .
B37 Y1 B22 73.22(11) . .
B16 Y1 B22 39.94(11) . .
B11 Y1 B22 36.98(11) . .
B26 Y1 B22 151.07(11) . .
B45 Y1 B26 102.20(13) . 2
B32 Y1 B26 113.04(12) . 2
B2 Y1 B26 104.89(13) . 2
B1 Y1 B26 129.72(14) . 2
B31 Y1 B26 76.21(11) . 2
B21 Y1 B26 113.80(11) . 2
B37 Y1 B26 152.71(11) . 2
B16 Y1 B26 151.41(11) . 2
B11 Y1 B26 113.98(11) . 2
B26 Y1 B26 38.38(15) . 2
B22 Y1 B26 130.07(11) . 2
B44 Si1 B20 106.8(2) 3_556 8_665
B44 Si1 B20 106.8(2) 3_556 3_556
B20 Si1 B20 53.1(2) 8_665 3_556
B44 Si1 B36 115.65(12) 3_556 3
B20 Si1 B36 54.82(16) 8_665 3
B20 Si1 B36 103.20(17) 3_556 3
B44 Si1 B36 115.65(12) 3_556 8_666
B20 Si1 B36 103.20(17) 8_665 8_666
B20 Si1 B36 54.82(16) 3_556 8_666
B36 Si1 B36 128.2(2) 3 8_666
B44 Si1 B42 130.3(2) 3_556 6_656
B20 Si1 B42 122.72(18) 8_665 6_656
B20 Si1 B42 99.53(16) 3_556 6_656
B36 Si1 B42 97.71(17) 3 6_656
B36 Si1 B42 51.67(15) 8_666 6_656
B44 Si1 B42 130.3(2) 3_556 1_655
B20 Si1 B42 99.53(16) 8_665 1_655
B20 Si1 B42 122.72(18) 3_556 1_655
B36 Si1 B42 51.67(15) 3 1_655
B36 Si1 B42 97.71(17) 8_666 1_655
B42 Si1 B42 49.6(2) 6_656 1_655
B47 Si2 B34 115.59(11) 7_664 6_554
B47 Si2 B34 115.59(11) 7_664 .
B34 Si2 B34 128.7(2) 6_554 .
B47 Si2 B42 110.7(2) 7_664 8_664
B34 Si2 B42 55.48(16) 6_554 8_664
B34 Si2 B42 102.39(17) . 8_664
B47 Si2 B42 110.7(2) 7_664 3
B34 Si2 B42 102.39(17) 6_554 3
B34 Si2 B42 55.48(16) . 3
B42 Si2 B42 51.4(2) 8_664 3
B47 Si2 B46 126.9(2) 7_664 4
B34 Si2 B46 97.28(16) 6_554 4
B34 Si2 B46 52.69(15) . 4
B42 Si2 B46 122.35(17) 8_664 4
B42 Si2 B46 100.54(16) 3 4
B47 Si2 B46 126.9(2) 7_664 7_664
B34 Si2 B46 52.69(15) 6_554 7_664
B34 Si2 B46 97.28(16) . 7_664
B42 Si2 B46 100.54(16) 8_664 7_664
B42 Si2 B46 122.35(17) 3 7_664
B46 Si2 B46 48.0(2) 4 7_664
B32 Si3 B32 94.5(2) 6_556 .
B32 Si3 B17 119.04(14) 6_556 .
B32 Si3 B17 119.04(14) . .
B32 Si3 B8 119.21(14) 6_556 .
B32 Si3 B8 119.21(14) . .
B17 Si3 B8 88.4(2) . .
B32 Si3 Y1 158.55(12) 6_556 .
B32 Si3 Y1 64.09(11) . .
B17 Si3 Y1 75.10(5) . .
B8 Si3 Y1 74.69(5) . .
B32 Si3 Y1 64.09(11) 6_556 6_556
B32 Si3 Y1 158.55(12) . 6_556
B17 Si3 Y1 75.10(5) . 6_556
B8 Si3 Y1 74.69(5) . 6_556
Y1 Si3 Y1 137.35(7) . 6_556
B52 Si4 Si4 0.00(12) 5_566 5_566
B52 Si4 B20 116.4(2) 5_566 .
Si4 Si4 B20 116.4(2) 5_566 .
B52 Si4 B20 116.4(2) 5_566 6_556
Si4 Si4 B20 116.4(2) 5_566 6_556
B20 Si4 B20 53.0(2) . 6_556
B52 Si4 B30 116.96(12) 5_566 6
Si4 Si4 B30 116.96(12) 5_566 6
B20 Si4 B30 52.51(15) . 6
B20 Si4 B30 100.78(18) 6_556 6
B52 Si4 B30 116.96(12) 5_566 1_556
Si4 Si4 B30 116.96(12) 5_566 1_556
B20 Si4 B30 100.78(18) . 1_556
B20 Si4 B30 52.51(15) 6_556 1_556
B30 Si4 B30 126.1(2) 6 1_556
B52 Si4 B46 120.4(2) 5_566 4_556
Si4 Si4 B46 120.4(2) 5_566 4_556
B20 Si4 B46 123.2(2) . 4_556
B20 Si4 B46 99.70(17) 6_556 4_556
B30 Si4 B46 99.13(17) 6 4_556
B30 Si4 B46 53.18(15) 1_556 4_556
B52 Si4 B46 120.4(2) 5_566 7_665
Si4 Si4 B46 120.4(2) 5_566 7_665
B20 Si4 B46 99.70(17) . 7_665
B20 Si4 B46 123.2(2) 6_556 7_665
B30 Si4 B46 53.18(15) 6 7_665
B30 Si4 B46 99.13(17) 1_556 7_665
B46 Si4 B46 50.3(2) 4_556 7_665
B33 B1 B45 115.6(4) . .
B33 B1 B37 106.0(3) . .
B45 B1 B37 128.5(3) . .
B33 B1 B37 106.0(3) . 6
B45 B1 B37 128.5(3) . 6
B37 B1 B37 59.7(3) . 6
B33 B1 B21 61.0(2) . 6
B45 B1 B21 118.2(2) . 6
B37 B1 B21 107.7(3) . 6
B37 B1 B21 58.84(19) 6 6
B33 B1 B21 61.0(2) . .
B45 B1 B21 118.2(2) . .
B37 B1 B21 58.84(19) . .
B37 B1 B21 107.7(3) 6 .
B21 B1 B21 111.1(4) 6 .
B33 B1 Y1 121.70(13) . 6
B45 B1 Y1 62.61(13) . 6
B37 B1 Y1 118.1(2) . 6
B37 B1 Y1 70.37(15) 6 6
B21 B1 Y1 70.19(12) 6 6
B21 B1 Y1 176.8(3) . 6
B33 B1 Y1 121.70(13) . .
B45 B1 Y1 62.61(13) . .
B37 B1 Y1 70.37(15) . .
B37 B1 Y1 118.1(2) 6 .
B21 B1 Y1 176.8(3) 6 .
B21 B1 Y1 70.19(12) . .
Y1 B1 Y1 108.33(19) 6 .
B24 B2 B45 115.0(4) . .
B24 B2 B11 105.9(3) . .
B45 B2 B11 129.1(3) . .
B24 B2 B11 105.9(3) . 6
B45 B2 B11 129.1(3) . 6
B11 B2 B11 59.6(3) . 6
B24 B2 B31 61.05(18) . .
B45 B2 B31 118.1(2) . .
B11 B2 B31 58.78(19) . .
B11 B2 B31 107.5(3) 6 .
B24 B2 B31 61.05(18) . 6
B45 B2 B31 118.1(2) . 6
B11 B2 B31 107.5(3) . 6
B11 B2 B31 58.78(19) 6 6
B31 B2 B31 111.1(3) . 6
B24 B2 Y1 121.41(12) . .
B45 B2 Y1 62.63(13) . .
B11 B2 Y1 70.82(14) . .
B11 B2 Y1 118.5(2) 6 .
B31 B2 Y1 70.16(12) . .
B31 B2 Y1 177.2(3) 6 .
B24 B2 Y1 121.41(12) . 6
B45 B2 Y1 62.63(13) . 6
B11 B2 Y1 118.5(2) . 6
B11 B2 Y1 70.82(14) 6 6
B31 B2 Y1 177.2(3) . 6
B31 B2 Y1 70.16(12) 6 6
Y1 B2 Y1 108.49(18) . 6
B41 B3 B20 129.8(3) 6_556 .
B41 B3 B39 99.3(2) 6_556 8_565
B20 B3 B39 124.9(3) . 8_565
B41 B3 B29 98.8(2) 6_556 8_565
B20 B3 B29 122.5(3) . 8_565
B39 B3 B29 59.4(2) 8_565 8_565
B41 B3 B18 56.59(19) 6_556 .
B20 B3 B18 122.0(3) . .
B39 B3 B18 104.3(2) 8_565 .
B29 B3 B18 57.3(2) 8_565 .
B41 B3 B25 60.0(2) 6_556 8_565
B20 B3 B25 122.7(3) . 8_565
B39 B3 B25 57.5(2) 8_565 8_565
B29 B3 B25 106.4(2) 8_565 8_565
B18 B3 B25 108.3(2) . 8_565
B18 B4 B4 115.06(19) . 6_556
B18 B4 B19 123.0(3) . 2
B4 B4 B19 111.44(17) 6_556 2
B18 B4 B13 124.4(3) . .
B4 B4 B13 111.31(17) 6_556 .
B19 B4 B13 60.7(2) 2 .
B18 B4 B47 119.5(3) . 5_556
B4 B4 B47 60.47(15) 6_556 5_556
B19 B4 B47 61.1(2) 2 5_556
B13 B4 B47 109.2(3) . 5_556
B18 B4 B44 121.1(3) . .
B4 B4 B44 60.68(14) 6_556 .
B19 B4 B44 109.4(3) 2 .
B13 B4 B44 61.0(2) . .
B47 B4 B44 107.6(3) 5_556 .
B35 B5 B42 118.5(3) 8_565 .
B35 B5 B41 98.9(2) 8_565 6_556
B42 B5 B41 133.2(3) . 6_556
B35 B5 B22 62.7(2) 8_565 8_565
B42 B5 B22 120.1(3) . 8_565
B41 B5 B22 101.0(2) 6_556 8_565
B35 B5 B18 58.5(2) 8_565 .
B42 B5 B18 121.1(3) . .
B41 B5 B18 55.75(19) 6_556 .
B22 B5 B18 108.8(3) 8_565 .
B35 B5 B32 106.0(3) 8_565 8_565
B42 B5 B32 128.0(3) . 8_565
B41 B5 B32 55.79(19) 6_556 8_565
B22 B5 B32 58.8(2) 8_565 8_565
B18 B5 B32 104.1(2) . 8_565
B39 B6 B7 118.3(3) 4 .
B39 B6 B14 119.8(3) 4 .
B7 B6 B14 63.2(2) . .
B39 B6 B14 121.9(3) 4 2_565
B7 B6 B14 112.0(3) . 2_565
B14 B6 B14 61.6(2) . 2_565
B39 B6 B43 122.7(3) 4 5_565
B7 B6 B43 107.6(3) . 5_565
B14 B6 B43 110.4(3) . 5_565
B14 B6 B43 61.4(2) 2_565 5_565
B39 B6 B6 119.68(19) 4 6
B7 B6 B6 58.67(16) . 6
B14 B6 B6 110.25(18) . 6
B14 B6 B6 110.08(17) 2_565 6
B43 B6 B6 59.47(15) 5_565 6
B39 B6 B48 69.6(3) 4 5_565
B7 B6 B48 116.6(3) . 5_565
B14 B6 B48 170.1(4) . 5_565
B14 B6 B48 111.4(4) 2_565 5_565
B43 B6 B48 59.8(4) 5_565 5_565
B6 B6 B48 64.32(18) 6 5_565
B9 B7 B6 120.6(3) . 6
B9 B7 B6 120.6(3) . .
B6 B7 B6 62.7(3) 6 .
B9 B7 B43 123.9(4) . .
B6 B7 B43 106.6(3) 6 .
B6 B7 B43 106.6(3) . .
B9 B7 B14 120.4(2) . .
B6 B7 B14 110.1(3) 6 .
B6 B7 B14 59.0(2) . .
B43 B7 B14 60.7(2) . .
B9 B7 B14 120.4(2) . 6
B6 B7 B14 59.0(2) 6 6
B6 B7 B14 110.1(3) . 6
B43 B7 B14 60.7(2) . 6
B14 B7 B14 111.3(4) . 6
B9 B7 B49 69.9(3) . .
B6 B7 B49 169.4(4) 6 .
B6 B7 B49 114.8(3) . .
B43 B7 B49 63.5(3) . .
B14 B7 B49 62.2(3) . .
B14 B7 B49 115.4(4) 6 .
B9 B7 B49 69.9(3) . 6
B6 B7 B49 114.8(3) 6 6
B6 B7 B49 169.4(4) . 6
B43 B7 B49 63.5(3) . 6
B14 B7 B49 115.4(4) . 6
B14 B7 B49 62.2(3) 6 6
B49 B7 B49 65.6(6) . 6
B47 B8 B26 106.4(3) . .
B47 B8 B26 106.4(3) . 6_556
B26 B8 B26 59.0(3) . 6_556
B47 B8 B19 61.3(2) . .
B26 B8 B19 58.92(19) . .
B26 B8 B19 107.2(3) 6_556 .
B47 B8 B19 61.3(2) . 6_556
B26 B8 B19 107.2(3) . 6_556
B26 B8 B19 58.92(19) 6_556 6_556
B19 B8 B19 111.1(4) . 6_556
B47 B8 Si3 135.3(4) . .
B26 B8 Si3 112.2(3) . .
B26 B8 Si3 112.2(3) 6_556 .
B19 B8 Si3 123.47(18) . .
B19 B8 Si3 123.47(18) 6_556 .
B47 B8 Y1 118.73(11) . 6_556
B26 B8 Y1 114.4(2) . 6_556
B26 B8 Y1 64.02(14) 6_556 6_556
B19 B8 Y1 171.1(3) . 6_556
B19 B8 Y1 64.08(13) 6_556 6_556
Si3 B8 Y1 63.47(10) . 6_556
B47 B8 Y1 118.73(11) . .
B26 B8 Y1 64.02(14) . .
B26 B8 Y1 114.4(2) 6_556 .
B19 B8 Y1 64.08(13) . .
B19 B8 Y1 171.1(3) 6_556 .
Si3 B8 Y1 63.47(10) . .
Y1 B8 Y1 119.57(19) 6_556 .
B7 B9 B38 113.3(4) . .
B7 B9 B37 125.1(3) . 7_665
B38 B9 B37 110.6(3) . 7_665
B7 B9 B37 125.1(3) . 4
B38 B9 B37 110.6(3) . 4
B37 B9 B37 62.9(3) 7_665 4
B7 B9 B40 116.5(2) . 4
B38 B9 B40 61.28(19) . 4
B37 B9 B40 112.7(3) 7_665 4
B37 B9 B40 61.22(19) 4 4
B7 B9 B40 116.5(2) . 7_665
B38 B9 B40 61.28(19) . 7_665
B37 B9 B40 61.22(19) 7_665 7_665
B37 B9 B40 112.7(3) 4 7_665
B40 B9 B40 112.5(4) 4 7_665
B29 B10 B15 117.1(3) 3_455 .
B29 B10 B24 124.5(3) 3_455 .
B15 B10 B24 105.3(3) . .
B29 B10 B23 121.7(3) 3_455 .
B15 B10 B23 60.5(2) . .
B24 B10 B23 109.4(3) . .
B29 B10 B31 126.1(3) 3_455 6
B15 B10 B31 108.8(3) . 6
B24 B10 B31 62.8(2) . 6
B23 B10 B31 60.6(2) . 6
B29 B10 B10 115.72(18) 3_455 6
B15 B10 B10 58.91(15) . 6
B24 B10 B10 59.09(15) . 6
B23 B10 B10 109.49(16) . 6
B31 B10 B10 111.25(17) 6 6
B29 B10 B48 62.2(3) 3_455 .
B15 B10 B48 63.3(4) . .
B24 B10 B48 115.1(3) . .
B23 B10 B48 114.7(4) . .
B31 B10 B48 171.5(4) 6 .
B10 B10 B48 62.6(2) 6 .
B29 B10 B50 61.4(4) 3_455 5
B15 B10 B50 112.0(4) . 5
B24 B10 B50 70.8(6) . 5
B23 B10 B50 172.4(4) . 5
B31 B10 B50 124.2(6) 6 5
B10 B10 B50 63.8(3) 6 5
B48 B10 B50 59.6(7) . 5
B22 B11 B28 111.7(3) . .
B22 B11 B23 117.3(3) . 6
B28 B11 B23 61.1(2) . 6
B22 B11 B31 128.2(3) . .
B28 B11 B31 108.7(3) . .
B23 B11 B31 59.4(2) 6 .
B22 B11 B11 118.11(18) . 6
B28 B11 B11 58.94(15) . 6
B23 B11 B11 108.55(17) 6 6
B31 B11 B11 109.91(16) . 6
B22 B11 B2 130.6(3) . .
B28 B11 B2 106.9(3) . .
B23 B11 B2 107.7(3) 6 .
B31 B11 B2 61.1(2) . .
B11 B11 B2 60.22(14) 6 .
B22 B11 Y1 71.85(18) . .
B28 B11 Y1 175.7(2) . .
B23 B11 Y1 120.0(2) 6 .
B31 B11 Y1 69.78(16) . .
B11 B11 Y1 117.40(8) 6 .
B2 B11 Y1 68.79(17) . .
B12 B12 B39 119.55(17) 6 .
B12 B12 B35 118.45(17) 6 .
B39 B12 B35 109.2(3) . .
B12 B12 B22 120.83(17) 6 .
B39 B12 B22 112.2(3) . .
B35 B12 B22 63.9(2) . .
B12 B12 B16 120.08(17) 6 .
B39 B12 B16 61.9(2) . .
B35 B12 B16 114.8(3) . .
B22 B12 B16 63.3(2) . .
B12 B12 B29 117.20(17) 6 .
B39 B12 B29 59.7(2) . .
B35 B12 B29 59.8(2) . .
B22 B12 B29 112.3(3) . .
B16 B12 B29 111.9(3) . .
B12 B12 B50 66.0(3) 6 7_665
B39 B12 B50 111.6(6) . 7_665
B35 B12 B50 62.5(4) . 7_665
B22 B12 B50 118.7(6) . 7_665
B16 B12 B50 172.4(4) . 7_665
B29 B12 B50 60.5(4) . 7_665
B4 B13 B26 103.1(2) . 2
B4 B13 B19 59.5(2) . 2
B26 B13 B19 59.9(2) 2 2
B4 B13 B31 114.9(3) . .
B26 B13 B31 131.9(3) 2 .
B19 B13 B31 116.1(3) 2 .
B4 B13 B44 60.0(2) . .
B26 B13 B44 101.4(3) 2 .
B19 B13 B44 107.7(3) 2 .
B31 B13 B44 122.6(3) . .
B4 B13 B17 102.9(3) . .
B26 B13 B17 58.7(2) 2 .
B19 B13 B17 107.7(3) 2 .
B31 B13 B17 132.2(3) . .
B44 B13 B17 54.8(2) . .
B4 B13 Y1 171.9(2) . .
B26 B13 Y1 70.16(16) 2 .
B19 B13 Y1 112.5(2) 2 .
B31 B13 Y1 68.96(16) . .
B44 B13 Y1 124.9(2) . .
B17 B13 Y1 77.74(18) . .
B30 B14 B6 123.9(3) . .
B30 B14 B6 125.3(3) . 2_565
B6 B14 B6 103.7(3) . 2_565
B30 B14 B14 122.86(18) . 2_565
B6 B14 B14 59.6(2) . 2_565
B6 B14 B14 58.8(2) 2_565 2_565
B30 B14 B43 123.4(3) . .
B6 B14 B43 103.3(3) . .
B6 B14 B43 59.4(2) 2_565 .
B14 B14 B43 106.6(2) 2_565 .
B30 B14 B7 122.5(3) . .
B6 B14 B7 57.8(2) . .
B6 B14 B7 104.2(3) 2_565 .
B14 B14 B7 106.1(2) 2_565 .
B43 B14 B7 57.6(2) . .
B30 B14 B49 68.2(3) . .
B6 B14 B49 116.0(3) . .
B6 B14 B49 115.8(3) 2_565 .
B14 B14 B49 169.0(3) 2_565 .
B43 B14 B49 63.7(3) . .
B7 B14 B49 64.8(4) . .
B43 B15 B28 123.4(4) . .
B43 B15 B10 116.7(3) . .
B28 B15 B10 111.2(3) . .
B43 B15 B10 116.7(3) . 6
B28 B15 B10 111.2(3) . 6
B10 B15 B10 62.2(3) . 6
B43 B15 B23 119.4(2) . .
B28 B15 B23 62.73(19) . .
B10 B15 B23 60.61(19) . .
B10 B15 B23 112.2(3) 6 .
B43 B15 B23 119.4(2) . 6
B28 B15 B23 62.73(19) . 6
B10 B15 B23 112.2(3) . 6
B10 B15 B23 60.61(19) 6 6
B23 B15 B23 114.7(4) . 6
B43 B15 B48 62.9(4) . .
B28 B15 B48 173.8(5) . .
B10 B15 B48 63.7(4) . .
B10 B15 B48 63.7(4) 6 .
B23 B15 B48 115.1(2) . .
B23 B15 B48 115.1(2) 6 .
B43 B15 B49 65.3(3) . 6
B28 B15 B49 68.2(3) . 6
B10 B15 B49 177.1(4) . 6
B10 B15 B49 115.2(3) 6 6
B23 B15 B49 120.6(4) . 6
B23 B15 B49 64.9(3) 6 6
B48 B15 B49 116.8(4) . 6
B43 B15 B49 65.3(3) . .
B28 B15 B49 68.2(3) . .
B10 B15 B49 115.2(3) . .
B10 B15 B49 177.1(4) 6 .
B23 B15 B49 64.9(3) . .
B23 B15 B49 120.6(4) 6 .
B48 B15 B49 116.8(4) . .
B49 B15 B49 67.3(6) 6 .
B37 B16 B12 122.7(3) . .
B37 B16 B32 130.4(3) . .
B12 B16 B32 102.1(2) . .
B37 B16 B39 117.4(3) . .
B12 B16 B39 58.2(2) . .
B32 B16 B39 103.2(2) . .
B37 B16 B25 118.0(3) . .
B12 B16 B25 105.3(2) . .
B32 B16 B25 61.5(2) . .
B39 B16 B25 57.7(2) . .
B37 B16 B22 127.8(3) . .
B12 B16 B22 58.0(2) . .
B32 B16 B22 58.7(2) . .
B39 B16 B22 105.1(2) . .
B25 B16 B22 109.6(3) . .
B37 B16 Y1 71.03(16) . .
B12 B16 Y1 122.6(2) . .
B32 B16 Y1 67.12(16) . .
B39 B16 Y1 170.3(2) . .
B25 B16 Y1 114.9(2) . .
B22 B16 Y1 70.55(16) . .
B44 B17 B26 107.0(3) . 2
B44 B17 B26 107.0(3) . 5_556
B26 B17 B26 59.0(3) 2 5_556
B44 B17 B13 61.69(19) . .
B26 B17 B13 59.01(19) 2 .
B26 B17 B13 107.4(3) 5_556 .
B44 B17 B13 61.69(19) . 6_556
B26 B17 B13 107.4(3) 2 6_556
B26 B17 B13 59.01(19) 5_556 6_556
B13 B17 B13 111.6(3) . 6_556
B44 B17 Si3 134.0(4) . .
B26 B17 Si3 112.7(3) 2 .
B26 B17 Si3 112.7(3) 5_556 .
B13 B17 Si3 123.09(17) . .
B13 B17 Si3 123.09(17) 6_556 .
B44 B17 Y1 118.86(11) . .
B26 B17 Y1 64.13(14) 2 .
B26 B17 Y1 114.3(2) 5_556 .
B13 B17 Y1 64.13(12) . .
B13 B17 Y1 171.5(3) 6_556 .
Si3 B17 Y1 63.34(10) . .
B44 B17 Y1 118.86(11) . 6_556
B26 B17 Y1 114.3(2) 2 6_556
B26 B17 Y1 64.13(14) 5_556 6_556
B13 B17 Y1 171.5(3) . 6_556
B13 B17 Y1 64.13(12) 6_556 6_556
Si3 B17 Y1 63.34(10) . 6_556
Y1 B17 Y1 118.96(18) . 6_556
B4 B18 B41 126.9(3) . 6_556
B4 B18 B29 122.2(3) . 8_565
B41 B18 B29 100.9(3) 6_556 8_565
B4 B18 B35 124.6(3) . 8_565
B41 B18 B35 102.4(3) 6_556 8_565
B29 B18 B35 60.1(2) 8_565 8_565
B4 B18 B5 123.0(3) . .
B41 B18 B5 60.5(2) 6_556 .
B29 B18 B5 107.2(2) 8_565 .
B35 B18 B5 58.5(2) 8_565 .
B4 B18 B3 118.4(3) . .
B41 B18 B3 57.6(2) 6_556 .
B29 B18 B3 59.0(2) 8_565 .
B35 B18 B3 107.9(3) 8_565 .
B5 B18 B3 110.1(2) . .
B4 B19 B26 103.2(2) 2 .
B4 B19 B13 59.84(19) 2 2
B26 B19 B13 59.8(2) . 2
B4 B19 B47 59.8(2) 2 .
B26 B19 B47 100.9(3) . .
B13 B19 B47 107.5(3) 2 .
B4 B19 B21 114.8(3) 2 .
B26 B19 B21 132.0(3) . .
B13 B19 B21 116.3(3) 2 .
B47 B19 B21 122.8(3) . .
B4 B19 B8 103.0(3) 2 .
B26 B19 B8 58.5(2) . .
B13 B19 B8 107.6(3) 2 .
B47 B19 B8 54.7(2) . .
B21 B19 B8 132.0(3) . .
B4 B19 Y1 171.9(2) 2 .
B26 B19 Y1 69.96(16) . .
B13 B19 Y1 112.16(19) 2 .
B47 B19 Y1 125.0(2) . .
B21 B19 Y1 69.15(16) . .
B8 B19 Y1 77.50(19) . .
B3 B20 B30 117.0(3) . 6
B3 B20 B20 113.14(17) . 6_556
B30 B20 B20 120.98(17) 6 6_556
B3 B20 B36 117.6(3) . 6
B30 B20 B36 57.2(2) 6 6
B20 B20 B36 120.09(17) 6_556 6
B3 B20 Si1 122.8(2) . 3_456
B30 B20 Si1 109.0(2) 6 3_456
B20 B20 Si1 63.44(11) 6_556 3_456
B36 B20 Si1 63.34(17) 6 3_456
B3 B20 B51 122.8(2) . 3_456
B30 B20 B51 109.0(2) 6 3_456
B20 B20 B51 63.44(11) 6_556 3_456
B36 B20 B51 63.34(17) 6 3_456
Si1 B20 B51 0.00(8) 3_456 3_456
B3 B20 Si4 121.9(2) . .
B30 B20 Si4 64.66(18) 6 .
B20 B20 Si4 63.49(11) 6_556 .
B36 B20 Si4 109.8(2) 6 .
Si1 B20 Si4 107.17(19) 3_456 .
B51 B20 Si4 107.17(19) 3_456 .
B27 B21 B40 58.2(2) . .
B27 B21 B33 58.5(2) . .
B40 B21 B33 104.3(3) . .
B27 B21 B37 104.6(2) . .
B40 B21 B37 60.0(2) . .
B33 B21 B37 102.9(3) . .
B27 B21 B19 116.4(3) . .
B40 B21 B19 118.5(3) . .
B33 B21 B19 124.0(3) . .
B37 B21 B19 128.7(3) . .
B27 B21 B1 103.5(3) . .
B40 B21 B1 107.2(3) . .
B33 B21 B1 55.6(2) . .
B37 B21 B1 60.3(2) . .
B19 B21 B1 130.2(3) . .
B27 B21 Y1 172.3(2) . .
B40 B21 Y1 121.0(2) . .
B33 B21 Y1 116.3(2) . .
B37 B21 Y1 70.16(16) . .
B19 B21 Y1 71.05(16) . .
B1 B21 Y1 69.01(18) . .
B11 B22 B12 120.9(3) . .
B11 B22 B32 130.7(3) . .
B12 B22 B32 103.1(2) . .
B11 B22 B5 119.9(3) . 8_665
B12 B22 B5 104.7(2) . 8_665
B32 B22 B5 62.0(2) . 8_665
B11 B22 B16 125.9(3) . .
B12 B22 B16 58.7(2) . .
B32 B22 B16 59.2(2) . .
B5 B22 B16 110.2(3) 8_665 .
B11 B22 B35 116.6(3) . .
B12 B22 B35 57.6(2) . .
B32 B22 B35 104.9(2) . .
B5 B22 B35 57.9(2) 8_665 .
B16 B22 B35 106.1(2) . .
B11 B22 Y1 71.17(17) . .
B12 B22 Y1 122.3(2) . .
B32 B22 Y1 66.75(16) . .
B5 B22 Y1 116.1(2) 8_665 .
B16 B22 Y1 69.51(16) . .
B35 B22 Y1 171.6(2) . .
B36 B23 B15 120.3(3) . .
B36 B23 B10 121.2(3) . .
B15 B23 B10 58.9(2) . .
B36 B23 B11 126.2(3) . 6
B15 B23 B11 104.1(3) . 6
B10 B23 B11 106.7(2) . 6
B36 B23 B31 123.4(3) . 6
B15 B23 B31 106.9(3) . 6
B10 B23 B31 59.9(2) . 6
B11 B23 B31 61.4(2) 6 6
B36 B23 B28 121.8(3) . .
B15 B23 B28 57.2(2) . .
B10 B23 B28 105.4(3) . .
B11 B23 B28 59.3(2) 6 .
B31 B23 B28 108.9(3) 6 .
B36 B23 B49 65.8(3) . .
B15 B23 B49 62.7(3) . .
B10 B23 B49 112.0(3) . .
B11 B23 B49 118.7(3) 6 .
B31 B23 B49 169.5(4) 6 .
B28 B23 B49 65.6(3) . .
B33 B24 B2 124.1(4) 5 .
B33 B24 B10 117.1(3) 5 6
B2 B24 B10 110.3(3) . 6
B33 B24 B10 117.1(3) 5 .
B2 B24 B10 110.3(3) . .
B10 B24 B10 61.8(3) 6 .
B33 B24 B31 120.09(19) 5 .
B2 B24 B31 63.08(19) . .
B10 B24 B31 59.38(19) 6 .
B10 B24 B31 110.7(3) . .
B33 B24 B31 120.09(19) 5 6
B2 B24 B31 63.08(19) . 6
B10 B24 B31 110.7(3) 6 6
B10 B24 B31 59.38(19) . 6
B31 B24 B31 114.3(3) . 6
B39 B25 B46 119.7(3) . .
B39 B25 B41 97.0(2) . 3_556
B46 B25 B41 134.0(3) . 3_556
B39 B25 B16 60.9(2) . .
B46 B25 B16 120.5(3) . .
B41 B25 B16 100.6(2) 3_556 .
B39 B25 B32 103.6(3) . .
B46 B25 B32 129.2(3) . .
B41 B25 B32 55.72(19) 3_556 .
B16 B25 B32 58.9(2) . .
B39 B25 B3 58.2(2) . 8_665
B46 B25 B3 119.8(3) . 8_665
B41 B25 B3 56.04(19) 3_556 8_665
B16 B25 B3 108.6(3) . 8_665
B32 B25 B3 104.5(2) . 8_665
B26 B26 B26 90.000(5) 6_556 2
B26 B26 B8 60.51(14) 6_556 .
B26 B26 B8 107.3(3) 2 .
B26 B26 B17 60.51(15) 6_556 5_556
B26 B26 B17 106.9(3) 2 5_556
B8 B26 B17 110.0(3) . 5_556
B26 B26 B13 111.34(17) 6_556 2
B26 B26 B13 141.3(3) 2 2
B8 B26 B13 111.3(3) . 2
B17 B26 B13 62.3(2) 5_556 2
B26 B26 B19 111.37(17) 6_556 .
B26 B26 B19 142.0(3) 2 .
B8 B26 B19 62.6(2) . .
B17 B26 B19 110.9(3) 5_556 .
B13 B26 B19 60.3(2) 2 .
B26 B26 Y1 127.96(8) 6_556 .
B26 B26 Y1 71.14(18) 2 .
B8 B26 Y1 79.09(18) . .
B17 B26 Y1 170.7(2) 5_556 .
B13 B26 Y1 113.2(2) 2 .
B19 B26 Y1 70.98(17) . .
B26 B26 Y1 127.78(8) 6_556 2
B26 B26 Y1 70.48(17) 2 2
B8 B26 Y1 170.7(2) . 2
B17 B26 Y1 79.11(17) 5_556 2
B13 B26 Y1 70.95(16) 2 2
B19 B26 Y1 113.3(2) . 2
Y1 B26 Y1 91.73(12) . 2
B35 B27 B38 113.2(3) 7_655 7_655
B35 B27 B40 119.5(3) 7_655 .
B38 B27 B40 62.4(2) 7_655 .
B35 B27 B33 127.2(3) 7_655 .
B38 B27 B33 106.6(3) 7_655 .
B40 B27 B33 109.0(3) . .
B35 B27 B21 126.7(3) 7_655 .
B38 B27 B21 111.3(3) 7_655 .
B40 B27 B21 61.0(2) . .
B33 B27 B21 61.7(2) . .
B35 B27 B27 116.48(18) 7_655 6
B38 B27 B27 58.68(15) 7_655 6
B40 B27 B27 109.68(17) . 6
B33 B27 B27 59.45(15) . 6
B21 B27 B27 110.88(17) . 6
B35 B27 B50 64.4(5) 7_655 .
B38 B27 B50 110.1(5) 7_655 .
B40 B27 B50 172.2(4) . .
B33 B27 B50 70.3(6) . .
B21 B27 B50 123.1(6) . .
B27 B27 B50 63.0(3) 6 .
B15 B28 B38 111.4(4) . .
B15 B28 B11 106.5(3) . 6
B38 B28 B11 130.4(3) . 6
B15 B28 B11 106.5(3) . .
B38 B28 B11 130.4(3) . .
B11 B28 B11 62.1(3) 6 .
B15 B28 B23 60.0(2) . .
B38 B28 B23 116.2(2) . .
B11 B28 B23 59.6(2) 6 .
B11 B28 B23 109.9(3) . .
B15 B28 B23 60.0(2) . 6
B38 B28 B23 116.2(2) . 6
B11 B28 B23 109.9(3) 6 6
B11 B28 B23 59.6(2) . 6
B23 B28 B23 110.2(4) . 6
B15 B28 B49 62.0(3) . 6
B38 B28 B49 60.8(3) . 6
B11 B28 B49 167.9(4) 6 6
B11 B28 B49 115.7(3) . 6
B23 B28 B49 113.2(4) . 6
B23 B28 B49 62.0(3) 6 6
B15 B28 B49 62.0(3) . .
B38 B28 B49 60.8(3) . .
B11 B28 B49 115.7(3) 6 .
B11 B28 B49 167.9(4) . .
B23 B28 B49 62.0(3) . .
B23 B28 B49 113.2(4) 6 .
B49 B28 B49 63.6(5) 6 .
B10 B29 B18 116.0(3) 3 8_665
B10 B29 B39 125.7(3) 3 .
B18 B29 B39 109.5(3) 8_665 .
B10 B29 B35 119.3(3) 3 .
B18 B29 B35 60.6(2) 8_665 .
B39 B29 B35 107.8(2) . .
B10 B29 B3 118.1(3) 3 8_665
B18 B29 B3 63.7(2) 8_665 8_665
B39 B29 B3 59.8(2) . 8_665
B35 B29 B3 112.1(3) . 8_665
B10 B29 B12 127.0(3) 3 .
B18 B29 B12 107.0(2) 8_665 .
B39 B29 B12 58.9(2) . .
B35 B29 B12 58.9(2) . .
B3 B29 B12 107.8(3) 8_665 .
B10 B29 B48 64.9(4) 3 3
B18 B29 B48 178.0(4) 8_665 3
B39 B29 B48 70.6(4) . 3
B35 B29 B48 117.5(4) . 3
B3 B29 B48 117.6(4) 8_665 3
B12 B29 B48 71.3(4) . 3
B10 B29 B50 67.5(6) 3 7_665
B18 B29 B50 116.3(6) 8_665 7_665
B39 B29 B50 116.0(6) . 7_665
B35 B29 B50 64.6(6) . 7_665
B3 B29 B50 174.1(6) 8_665 7_665
B12 B29 B50 66.4(6) . 7_665
B48 B29 B50 62.2(6) 3 7_665
B14 B30 B34 118.3(3) . .
B14 B30 B36 116.8(3) . .
B34 B30 B36 60.9(2) . .
B14 B30 B20 115.1(3) . 6
B34 B30 B20 114.8(3) . 6
B36 B30 B20 63.3(2) . 6
B14 B30 B46 117.5(3) . 4
B34 B30 B46 62.9(2) . 4
B36 B30 B46 114.5(3) . 4
B20 B30 B46 118.3(3) 6 4
B14 B30 Si4 120.2(2) . 1_554
B34 B30 Si4 113.6(2) . 1_554
B36 B30 Si4 113.1(2) . 1_554
B20 B30 Si4 62.82(18) 6 1_554
B46 B30 Si4 64.19(18) 4 1_554
B14 B30 B52 120.2(2) . 1_554
B34 B30 B52 113.6(2) . 1_554
B36 B30 B52 113.1(2) . 1_554
B20 B30 B52 62.82(18) 6 1_554
B46 B30 B52 64.19(18) 4 1_554
Si4 B30 B52 0.00(19) 1_554 1_554
B14 B30 B49 62.8(3) . .
B34 B30 B49 64.3(3) . .
B36 B30 B49 63.9(3) . .
B20 B30 B49 115.5(3) 6 .
B46 B30 B49 115.7(3) 4 .
Si4 B30 B49 176.8(3) 1_554 .
B52 B30 B49 176.8(3) 1_554 .
B10 B31 B23 59.5(2) 6 6
B10 B31 B11 104.7(2) 6 .
B23 B31 B11 59.2(2) 6 .
B10 B31 B24 57.9(2) 6 .
B23 B31 B24 104.7(3) 6 .
B11 B31 B24 102.9(2) . .
B10 B31 B13 116.1(2) 6 .
B23 B31 B13 118.4(3) 6 .
B11 B31 B13 129.2(3) . .
B24 B31 B13 123.7(3) . .
B10 B31 B2 103.2(3) 6 .
B23 B31 B2 106.8(3) 6 .
B11 B31 B2 60.1(2) . .
B24 B31 B2 55.9(2) . .
B13 B31 B2 130.5(3) . .
B10 B31 Y1 172.0(2) 6 .
B23 B31 Y1 120.6(2) 6 .
B11 B31 Y1 70.56(16) . .
B24 B31 Y1 116.2(2) . .
B13 B31 Y1 71.35(16) . .
B2 B31 Y1 68.91(17) . .
B41 B32 B22 104.9(3) 3_556 .
B41 B32 B16 105.0(2) 3_556 .
B22 B32 B16 62.1(2) . .
B41 B32 B25 60.6(2) 3_556 .
B22 B32 B25 110.9(3) . .
B16 B32 B25 59.7(2) . .
B41 B32 B5 60.5(2) 3_556 8_665
B22 B32 B5 59.1(2) . 8_665
B16 B32 B5 110.2(3) . 8_665
B25 B32 B5 113.0(2) . 8_665
B41 B32 Si3 109.8(2) 3_556 .
B22 B32 Si3 133.1(2) . .
B16 B32 Si3 132.9(2) . .
B25 B32 Si3 113.2(2) . .
B5 B32 Si3 114.3(2) 8_665 .
B41 B32 Y1 178.1(2) 3_556 .
B22 B32 Y1 74.00(17) . .
B16 B32 Y1 73.24(16) . .
B25 B32 Y1 118.3(2) . .
B5 B32 Y1 119.6(2) 8_665 .
Si3 B32 Y1 71.98(12) . .
B24 B33 B1 122.4(4) 5 .
B24 B33 B27 118.2(3) 5 6
B1 B33 B27 110.8(3) . 6
B24 B33 B27 118.2(3) 5 .
B1 B33 B27 110.8(3) . .
B27 B33 B27 61.1(3) 6 .
B24 B33 B21 119.49(19) 5 .
B1 B33 B21 63.3(2) . .
B27 B33 B21 110.7(3) 6 .
B27 B33 B21 59.82(19) . .
B24 B33 B21 119.49(19) 5 6
B1 B33 B21 63.3(2) . 6
B27 B33 B21 59.82(19) 6 6
B27 B33 B21 110.7(3) . 6
B21 B33 B21 114.8(4) . 6
B40 B34 B30 118.3(3) 4 .
B40 B34 B36 121.7(3) 4 .
B30 B34 B36 60.0(2) . .
B40 B34 B46 113.4(3) 4 4
B30 B34 B46 61.4(2) . 4
B36 B34 B46 112.6(3) . 4
B40 B34 B42 120.7(3) 4 3
B30 B34 B42 110.2(3) . 3
B36 B34 B42 59.0(2) . 3
B46 B34 B42 118.8(3) 4 3
B40 B34 Si2 119.6(2) 4 .
B30 B34 Si2 113.3(2) . .
B36 B34 Si2 109.9(2) . .
B46 B34 Si2 67.37(18) 4 .
B42 B34 Si2 62.64(18) 3 .
B40 B34 B49 64.7(3) 4 .
B30 B34 B49 65.7(3) . .
B36 B34 B49 64.2(3) . .
B46 B34 B49 115.7(3) 4 .
B42 B34 B49 111.7(3) 3 .
Si2 B34 B49 174.0(3) . .
B27 B35 B12 124.7(3) 7_665 .
B27 B35 B29 113.1(3) 7_665 .
B12 B35 B29 61.3(2) . .
B27 B35 B5 123.9(3) 7_665 8_665
B12 B35 B5 106.6(3) . 8_665
B29 B35 B5 110.3(3) . 8_665
B27 B35 B18 113.7(3) 7_665 8_665
B12 B35 B18 107.9(3) . 8_665
B29 B35 B18 59.4(2) . 8_665
B5 B35 B18 63.0(2) 8_665 8_665
B27 B35 B22 130.2(3) 7_665 .
B12 B35 B22 58.5(2) . .
B29 B35 B22 109.2(3) . .
B5 B35 B22 59.4(2) 8_665 .
B18 B35 B22 109.8(3) 8_665 .
B27 B35 B50 64.7(6) 7_665 7_665
B12 B35 B50 66.3(6) . 7_665
B29 B35 B50 62.2(6) . 7_665
B5 B35 B50 171.2(7) 8_665 7_665
B18 B35 B50 113.3(5) 8_665 7_665
B22 B35 B50 117.3(6) . 7_665
B23 B36 B30 121.1(3) . .
B23 B36 B34 119.6(3) . .
B30 B36 B34 59.0(2) . .
B23 B36 B42 115.0(3) . 3
B30 B36 B42 113.6(3) . 3
B34 B36 B42 64.1(2) . 3
B23 B36 B20 118.6(3) . 6
B30 B36 B20 59.4(2) . 6
B34 B36 B20 110.0(3) . 6
B42 B36 B20 118.0(3) 3 6
B23 B36 Si1 119.1(2) . 3_455
B30 B36 Si1 109.5(2) . 3_455
B34 B36 Si1 114.2(2) . 3_455
B42 B36 Si1 66.42(19) 3 3_455
B20 B36 Si1 61.83(18) 6 3_455
B23 B36 B51 119.1(2) . 3_455
B30 B36 B51 109.5(2) . 3_455
B34 B36 B51 114.2(2) . 3_455
B42 B36 B51 66.42(19) 3 3_455
B20 B36 B51 61.83(18) 6 3_455
Si1 B36 B51 0.00(11) 3_455 3_455
B23 B36 B49 64.6(3) . .
B30 B36 B49 65.5(3) . .
B34 B36 B49 64.4(3) . .
B42 B36 B49 115.8(3) 3 .
B20 B36 B49 113.7(3) 6 .
Si1 B36 B49 175.0(3) 3_455 .
B51 B36 B49 175.0(3) 3_455 .
B16 B37 B9 114.1(3) . 7_655
B16 B37 B40 119.2(3) . .
B9 B37 B40 59.9(2) 7_655 .
B16 B37 B21 129.0(3) . .
B9 B37 B21 106.7(3) 7_655 .
B40 B37 B21 59.18(19) . .
B16 B37 B37 117.05(17) . 6
B9 B37 B37 58.57(15) 7_655 6
B40 B37 B37 108.15(17) . 6
B21 B37 B37 109.69(16) . 6
B16 B37 B1 129.7(3) . .
B9 B37 B1 105.1(3) 7_655 .
B40 B37 B1 107.1(3) . .
B21 B37 B1 60.9(2) . .
B37 B37 B1 60.14(14) 6 .
B16 B37 Y1 71.25(17) . .
B9 B37 Y1 174.2(2) 7_655 .
B40 B37 Y1 120.2(2) . .
B21 B37 Y1 70.08(16) . .
B37 B37 Y1 117.42(8) 6 .
B1 B37 Y1 69.10(16) . .
B27 B38 B27 62.6(3) 7_665 4
B27 B38 B9 106.8(3) 7_665 .
B27 B38 B9 106.8(3) 4 .
B27 B38 B28 117.2(3) 7_665 .
B27 B38 B28 117.2(3) 4 .
B9 B38 B28 127.9(4) . .
B27 B38 B40 59.3(2) 7_665 7_665
B27 B38 B40 110.4(3) 4 7_665
B9 B38 B40 60.6(2) . 7_665
B28 B38 B40 121.3(2) . 7_665
B27 B38 B40 110.4(3) 7_665 4
B27 B38 B40 59.3(2) 4 4
B9 B38 B40 60.6(2) . 4
B28 B38 B40 121.3(2) . 4
B40 B38 B40 111.4(4) 7_665 4
B27 B38 B49 114.5(3) 7_665 6
B27 B38 B49 174.9(4) 4 6
B9 B38 B49 69.5(3) . 6
B28 B38 B49 67.8(3) . 6
B40 B38 B49 64.9(3) 7_665 6
B40 B38 B49 119.9(4) 4 6
B27 B38 B49 174.9(4) 7_665 .
B27 B38 B49 114.5(3) 4 .
B9 B38 B49 69.5(3) . .
B28 B38 B49 67.8(3) . .
B40 B38 B49 119.9(4) 7_665 .
B40 B38 B49 64.9(3) 4 .
B49 B38 B49 68.0(6) 6 .
B6 B39 B12 120.7(3) 4_545 .
B6 B39 B25 122.6(3) 4_545 .
B12 B39 B25 109.8(3) . .
B6 B39 B29 114.0(3) 4_545 .
B12 B39 B29 61.4(2) . .
B25 B39 B29 113.0(3) . .
B6 B39 B3 115.6(3) 4_545 8_665
B12 B39 B3 110.6(3) . 8_665
B25 B39 B3 64.3(2) . 8_665
B29 B39 B3 60.8(2) . 8_665
B6 B39 B16 124.1(3) 4_545 .
B12 B39 B16 59.9(2) . .
B25 B39 B16 61.4(2) . .
B29 B39 B16 111.7(2) . .
B3 B39 B16 113.9(3) 8_665 .
B6 B39 B48 64.5(4) 4_545 3
B12 B39 B48 67.1(4) . 3
B25 B39 B48 171.2(4) . 3
B29 B39 B48 58.2(3) . 3
B3 B39 B48 108.6(3) 8_665 3
B16 B39 B48 120.3(4) . 3
B34 B40 B27 120.5(3) 4_545 .
B34 B40 B9 123.7(3) 4_545 7_655
B27 B40 B9 104.0(3) . 7_655
B34 B40 B21 123.4(3) 4_545 .
B27 B40 B21 60.8(2) . .
B9 B40 B21 107.1(3) 7_655 .
B34 B40 B38 118.7(3) 4_545 7_655
B27 B40 B38 58.3(2) . 7_655
B9 B40 B38 58.1(2) 7_655 7_655
B21 B40 B38 108.0(3) . 7_655
B34 B40 B37 126.3(3) 4_545 .
B27 B40 B37 107.2(2) . .
B9 B40 B37 58.9(2) 7_655 .
B21 B40 B37 60.8(2) . .
B38 B40 B37 106.1(3) 7_655 .
B34 B40 B49 65.9(3) 4_545 4_545
B27 B40 B49 110.9(3) . 4_545
B9 B40 B49 67.3(3) 7_655 4_545
B21 B40 B49 169.4(4) . 4_545
B38 B40 B49 61.5(3) 7_655 4_545
B37 B40 B49 119.4(3) . 4_545
B41 B41 B18 117.84(18) 6_556 6_556
B41 B41 B32 113.00(17) 6_556 3_456
B18 B41 B32 117.6(3) 6_556 3_456
B41 B41 B3 116.94(17) 6_556 6_556
B18 B41 B3 65.8(2) 6_556 6_556
B32 B41 B3 118.0(3) 3_456 6_556
B41 B41 B5 114.55(17) 6_556 6_556
B18 B41 B5 63.8(2) 6_556 6_556
B32 B41 B5 63.8(2) 3_456 6_556
B3 B41 B5 119.7(3) 6_556 6_556
B41 B41 B25 114.00(17) 6_556 3_456
B18 B41 B25 119.3(3) 6_556 3_456
B32 B41 B25 63.6(2) 3_456 3_456
B3 B41 B25 64.0(2) 6_556 3_456
B5 B41 B25 118.3(3) 6_556 3_456
B5 B42 B42 111.83(17) . 6_556
B5 B42 B36 120.2(3) . 3_455
B42 B42 B36 121.46(18) 6_556 3_455
B5 B42 B34 116.1(3) . 3_455
B42 B42 B34 119.86(17) 6_556 3_455
B36 B42 B34 56.9(2) 3_455 3_455
B5 B42 Si2 118.8(2) . 3_455
B42 B42 Si2 64.32(11) 6_556 3_455
B36 B42 Si2 107.6(2) 3_455 3_455
B34 B42 Si2 61.88(17) 3_455 3_455
B5 B42 B53 118.8(2) . 3_455
B42 B42 B53 64.32(11) 6_556 3_455
B36 B42 B53 107.6(2) 3_455 3_455
B34 B42 B53 61.88(17) 3_455 3_455
Si2 B42 B53 0.00(6) 3_455 3_455
B5 B42 Si1 129.5(2) . 1_455
B42 B42 Si1 65.21(11) 6_556 1_455
B36 B42 Si1 61.92(17) 3_455 1_455
B34 B42 Si1 105.5(2) 3_455 1_455
Si2 B42 Si1 105.11(18) 3_455 1_455
B53 B42 Si1 105.11(18) 3_455 1_455
B5 B42 B51 129.5(2) . 1_455
B42 B42 B51 65.21(11) 6_556 1_455
B36 B42 B51 61.92(17) 3_455 1_455
B34 B42 B51 105.5(2) 3_455 1_455
Si2 B42 B51 105.11(18) 3_455 1_455
B53 B42 B51 105.11(18) 3_455 1_455
Si1 B42 B51 0.00(5) 1_455 1_455
B15 B43 B7 120.1(4) . .
B15 B43 B6 123.5(3) . 2_565
B7 B43 B6 107.2(3) . 2_565
B15 B43 B6 123.5(3) . 5_565
B7 B43 B6 107.2(3) . 5_565
B6 B43 B6 61.1(3) 2_565 5_565
B15 B43 B14 118.9(2) . 6
B7 B43 B14 61.7(2) . 6
B6 B43 B14 109.6(3) 2_565 6
B6 B43 B14 59.2(2) 5_565 6
B15 B43 B14 118.9(2) . .
B7 B43 B14 61.7(2) . .
B6 B43 B14 59.2(2) 2_565 .
B6 B43 B14 109.6(3) 5_565 .
B14 B43 B14 113.0(4) 6 .
B15 B43 B48 65.6(5) . .
B7 B43 B48 174.2(5) . .
B6 B43 B48 67.9(4) 2_565 .
B6 B43 B48 67.9(4) 5_565 .
B14 B43 B48 116.3(2) 6 .
B14 B43 B48 116.3(2) . .
B15 B43 B49 65.0(3) . .
B7 B43 B49 65.9(3) . .
B6 B43 B49 115.3(3) 2_565 .
B6 B43 B49 171.6(4) 5_565 .
B14 B43 B49 118.2(4) 6 .
B14 B43 B49 63.3(3) . .
B48 B43 B49 118.7(4) . .
B15 B43 B49 65.0(3) . 6
B7 B43 B49 65.9(3) . 6
B6 B43 B49 171.6(4) 2_565 6
B6 B43 B49 115.3(3) 5_565 6
B14 B43 B49 63.3(3) 6 6
B14 B43 B49 118.2(4) . 6
B48 B43 B49 118.7(4) . 6
B49 B43 B49 67.1(6) . 6
B17 B44 B51 113.3(3) . 3_456
B17 B44 Si1 113.3(3) . 3_456
B51 B44 Si1 0.00(13) 3_456 3_456
B17 B44 B4 109.1(3) . .
B51 B44 B4 127.8(3) 3_456 .
Si1 B44 B4 127.8(3) 3_456 .
B17 B44 B4 109.1(3) . 6_556
B51 B44 B4 127.8(3) 3_456 6_556
Si1 B44 B4 127.8(3) 3_456 6_556
B4 B44 B4 58.6(3) . 6_556
B17 B44 B13 63.6(2) . .
B51 B44 B13 117.2(2) 3_456 .
Si1 B44 B13 117.2(2) 3_456 .
B4 B44 B13 59.08(19) . .
B4 B44 B13 108.1(3) 6_556 .
B17 B44 B13 63.6(2) . 6_556
B51 B44 B13 117.2(2) 3_456 6_556
Si1 B44 B13 117.2(2) 3_456 6_556
B4 B44 B13 108.1(3) . 6_556
B4 B44 B13 59.08(19) 6_556 6_556
B13 B44 B13 114.6(4) . 6_556
B45 B45 B1 122.2(5) 5 .
B45 B45 B2 120.7(5) 5 .
B1 B45 B2 117.1(4) . .
B45 B45 Y1 117.57(11) 5 .
B1 B45 Y1 76.12(14) . .
B2 B45 Y1 75.93(14) . .
B45 B45 Y1 117.57(11) 5 6
B1 B45 Y1 76.12(14) . 6
B2 B45 Y1 75.93(14) . 6
Y1 B45 Y1 124.8(2) . 6
B46 B46 B25 111.47(18) 6_556 .
B46 B46 B30 120.69(17) 6_556 4_545
B25 B46 B30 116.4(3) . 4_545
B46 B46 B34 120.61(17) 6_556 4_545
B25 B46 B34 121.4(3) . 4_545
B30 B46 B34 55.7(2) 4_545 4_545
B46 B46 B52 64.84(11) 6_556 7_655
B25 B46 B52 118.6(2) . 7_655
B30 B46 B52 62.63(17) 4_545 7_655
B34 B46 B52 106.9(2) 4_545 7_655
B46 B46 Si4 64.84(11) 6_556 7_655
B25 B46 Si4 118.6(2) . 7_655
B30 B46 Si4 62.63(17) 4_545 7_655
B34 B46 Si4 106.9(2) 4_545 7_655
B52 B46 Si4 0.00(14) 7_655 7_655
B46 B46 Si2 66.02(11) 6_556 7_656
B25 B46 Si2 130.7(2) . 7_656
B30 B46 Si2 103.3(2) 4_545 7_656
B34 B46 Si2 59.94(16) 4_545 7_656
B52 B46 Si2 104.82(18) 7_655 7_656
Si4 B46 Si2 104.82(18) 7_655 7_656
B8 B47 B4 109.9(3) . 2
B8 B47 B4 109.9(3) . 5_556
B4 B47 B4 59.1(3) 2 5_556
B8 B47 B19 64.0(2) . .
B4 B47 B19 59.2(2) 2 .
B4 B47 B19 108.7(3) 5_556 .
B8 B47 B19 64.0(2) . 6_556
B4 B47 B19 108.7(3) 2 6_556
B4 B47 B19 59.2(2) 5_556 6_556
B19 B47 B19 115.4(4) . 6_556
B8 B47 Si2 114.6(4) . 7_656
B4 B47 Si2 125.9(3) 2 7_656
B4 B47 Si2 125.9(3) 5_556 7_656
B19 B47 Si2 117.4(2) . 7_656
B19 B47 Si2 117.4(2) 6_556 7_656
B8 B47 B53 114.6(4) . 7_656
B4 B47 B53 125.9(3) 2 7_656
B4 B47 B53 125.9(3) 5_556 7_656
B19 B47 B53 117.4(2) . 7_656
B19 B47 B53 117.4(2) 6_556 7_656
Si2 B47 B53 0.000(5) 7_656 7_656
B43 B48 B29 118.7(4) . 3_455
B43 B48 B29 118.7(4) . 8_565
B29 B48 B29 119.1(7) 3_455 8_565
B43 B48 B15 51.5(4) . .
B29 B48 B15 99.9(4) 3_455 .
B29 B48 B15 99.9(4) 8_565 .
B43 B48 B10 97.9(5) . .
B29 B48 B10 52.8(3) 3_455 .
B29 B48 B10 100.9(6) 8_565 .
B15 B48 B10 53.0(3) . .
B43 B48 B10 97.9(5) . 6
B29 B48 B10 100.9(6) 3_455 6
B29 B48 B10 52.8(3) 8_565 6
B15 B48 B10 53.0(3) . 6
B10 B48 B10 54.8(4) . 6
B43 B48 B50 157.3(9) . 5
B29 B48 B50 59.6(3) 3_455 5
B29 B48 B50 59.6(3) 8_565 5
B15 B48 B50 105.8(8) . 5
B10 B48 B50 62.3(6) . 5
B10 B48 B50 62.3(6) 6 5
B43 B48 B6 52.2(3) . 5_565
B29 B48 B6 140.8(5) 3_455 5_565
B29 B48 B6 91.6(3) 8_565 5_565
B15 B48 B6 97.8(5) . 5_565
B10 B48 B6 149.7(7) . 5_565
B10 B48 B6 117.7(3) 6 5_565
B50 B48 B6 145.1(6) 5 5_565
B43 B48 B6 52.2(3) . 2_565
B29 B48 B6 91.6(3) 3_455 2_565
B29 B48 B6 140.8(5) 8_565 2_565
B15 B48 B6 97.8(5) . 2_565
B10 B48 B6 117.7(3) . 2_565
B10 B48 B6 149.7(7) 6 2_565
B50 B48 B6 145.1(6) 5 2_565
B6 B48 B6 51.4(4) 5_565 2_565
B43 B48 B39 94.3(4) . 8_565
B29 B48 B39 138.4(7) 3_455 8_565
B29 B48 B39 51.2(2) 8_565 8_565
B15 B48 B39 121.1(4) . 8_565
B10 B48 B39 151.9(5) . 8_565
B10 B48 B39 98.6(2) 6 8_565
B50 B48 B39 99.3(5) 5 8_565
B6 B48 B39 45.9(2) 5_565 8_565
B6 B48 B39 89.7(5) 2_565 8_565
B43 B48 B39 94.3(4) . 3_455
B29 B48 B39 51.2(2) 3_455 3_455
B29 B48 B39 138.4(7) 8_565 3_455
B15 B48 B39 121.1(4) . 3_455
B10 B48 B39 98.6(2) . 3_455
B10 B48 B39 151.9(5) 6 3_455
B50 B48 B39 99.3(5) 5 3_455
B6 B48 B39 89.7(5) 5_565 3_455
B6 B48 B39 45.9(2) 2_565 3_455
B39 B48 B39 105.7(6) 8_565 3_455
B38 B49 B15 93.4(4) . .
B38 B49 B14 142.1(5) . .
B15 B49 B14 96.7(4) . .
B38 B49 B43 112.4(5) . .
B15 B49 B43 49.7(3) . .
B14 B49 B43 53.0(3) . .
B38 B49 B23 99.2(4) . .
B15 B49 B23 52.4(3) . .
B14 B49 B23 115.9(4) . .
B43 B49 B23 95.5(4) . .
B38 B49 B40 53.7(3) . 4
B15 B49 B40 146.5(5) . 4
B14 B49 B40 113.0(5) . 4
B43 B49 B40 142.0(5) . 4
B23 B49 B40 120.3(5) . 4
B38 B49 B7 90.0(4) . .
B15 B49 B7 94.0(4) . .
B14 B49 B7 53.0(3) . .
B43 B49 B7 50.6(3) . .
B23 B49 B7 145.4(5) . .
B40 B49 B7 92.0(4) 4 .
B38 B49 B36 121.6(5) . .
B15 B49 B36 97.0(4) . .
B14 B49 B36 93.3(4) . .
B43 B49 B36 117.8(4) . .
B23 B49 B36 49.6(3) . .
B40 B49 B36 96.4(4) 4 .
B7 B49 B36 145.6(5) . .
B38 B49 B34 97.4(4) . .
B15 B49 B34 147.3(5) . .
B14 B49 B34 93.5(4) . .
B43 B49 B34 146.1(5) . .
B23 B49 B34 95.2(4) . .
B40 B49 B34 49.4(3) 4 .
B7 B49 B34 116.7(5) . .
B36 B49 B34 51.3(3) . .
B38 B49 B30 145.7(5) . .
B15 B49 B30 119.7(4) . .
B14 B49 B30 49.0(3) . .
B43 B49 B30 97.1(4) . .
B23 B49 B30 94.9(4) . .
B40 B49 B30 92.3(4) 4 .
B7 B49 B30 96.0(4) . .
B36 B49 B30 50.5(3) . .
B34 B49 B30 49.9(3) . .
B38 B49 B28 51.4(3) . .
B15 B49 B28 49.9(3) . .
B14 B49 B28 146.1(5) . .
B43 B49 B28 94.1(4) . .
B23 B49 B28 52.4(3) . .
B40 B49 B28 98.2(4) 4 .
B7 B49 B28 115.4(5) . .
B36 B49 B28 96.4(4) . .
B34 B49 B28 117.8(5) . .
B30 B49 B28 146.4(5) . .
B29 B50 B29 116.2(11) 4_545 7_655
B29 B50 B35 145.6(12) 4_545 7_655
B29 B50 B35 53.2(2) 7_655 7_655
B29 B50 B35 53.2(2) 4_545 4_545
B29 B50 B35 145.6(12) 7_655 4_545
B35 B50 B35 114.0(10) 7_655 4_545
B29 B50 B27 148.4(8) 4_545 .
B29 B50 B27 94.6(3) 7_655 .
B35 B50 B27 50.8(4) 7_655 .
B35 B50 B27 97.5(8) 4_545 .
B29 B50 B27 94.6(3) 4_545 6
B29 B50 B27 148.4(8) 7_655 6
B35 B50 B27 97.5(8) 7_655 6
B35 B50 B27 50.8(4) 4_545 6
B27 B50 B27 54.1(6) . 6
B29 B50 B48 58.2(5) 4_545 5
B29 B50 B48 58.2(5) 7_655 5
B35 B50 B48 104.3(7) 7_655 5
B35 B50 B48 104.3(7) 4_545 5
B27 B50 B48 152.7(3) . 5
B27 B50 B48 152.7(3) 6 5
B29 B50 B10 51.1(4) 4_545 2
B29 B50 B10 96.9(8) 7_655 2
B35 B50 B10 148.5(8) 7_655 2
B35 B50 B10 96.5(3) 4_545 2
B27 B50 B10 135.8(11) . 2
B27 B50 B10 108.4(6) 6 2
B48 B50 B10 58.0(6) 5 2
B29 B50 B10 96.9(8) 4_545 5
B29 B50 B10 51.1(4) 7_655 5
B35 B50 B10 96.5(3) 7_655 5
B35 B50 B10 148.5(8) 4_545 5
B27 B50 B10 108.4(6) . 5
B27 B50 B10 135.8(11) 6 5
B48 B50 B10 58.0(6) 5 5
B10 B50 B10 52.3(5) 2 5
B29 B50 B12 53.1(4) 4_545 4_545
B29 B50 B12 95.2(9) 7_655 4_545
B35 B50 B12 93.2(8) 7_655 4_545
B35 B50 B12 51.2(4) 4_545 4_545
B27 B50 B12 121.0(10) . 4_545
B27 B50 B12 98.4(7) 6 4_545
B48 B50 B12 64.6(7) 5 4_545
B10 B50 B12 100.2(7) 2 4_545
B10 B50 B12 122.4(10) 5 4_545
B29 B50 B12 95.2(9) 4_545 7_655
B29 B50 B12 53.1(4) 7_655 7_655
B35 B50 B12 51.2(4) 7_655 7_655
B35 B50 B12 93.2(8) 4_545 7_655
B27 B50 B12 98.4(7) . 7_655
B27 B50 B12 121.0(10) 6 7_655
B48 B50 B12 64.6(7) 5 7_655
B10 B50 B12 122.4(10) 2 7_655
B10 B50 B12 100.2(7) 5 7_655
B12 B50 B12 48.0(5) 4_545 7_655

loop_
_geom_bond_atom_site_label_1
_geom_bond_atom_site_label_2
_geom_bond_distance
_geom_bond_site_symmetry_2
Y1 B45 2.461(3) .
Y1 B32 2.614(4) .
Y1 B2 2.688(3) .
Y1 B1 2.691(3) .
Y1 B31 2.710(4) .
Y1 B21 2.712(4) .
Y1 B37 2.713(4) .
Y1 B16 2.717(4) .
Y1 B11 2.724(4) .
Y1 B26 2.727(4) .
Y1 B22 2.735(4) .
Y1 B26 2.738(4) 2
Si1 B44 1.835(6) 3_556
Si1 B20 2.029(4) 8_665
Si1 B20 2.029(4) 3_556
Si1 B36 2.057(4) 3
Si1 B36 2.057(4) 8_666
Si1 B42 2.137(4) 6_656
Si1 B42 2.137(4) 1_655
Si2 B47 1.858(6) 7_664
Si2 B34 2.053(4) 6_554
Si2 B34 2.053(4) .
Si2 B42 2.068(4) 8_664
Si2 B42 2.068(4) 3
Si2 B46 2.190(4) 4
Si2 B46 2.190(4) 7_664
Si3 B32 2.016(4) 6_556
Si3 B32 2.016(4) .
Si3 B17 2.051(6) .
Si3 B8 2.061(6) .
Si3 Y1 2.7635(14) 6_556
Si4 B52 1.753(5) 5_566
Si4 Si4 1.753(5) 5_566
Si4 B20 2.032(4) .
Si4 B20 2.032(4) 6_556
Si4 B30 2.065(4) 6
Si4 B30 2.065(4) 1_556
Si4 B46 2.093(4) 4_556
Si4 B46 2.093(4) 7_665
B1 B33 1.740(7) .
B1 B45 1.828(7) .
B1 B37 1.872(6) .
B1 B37 1.872(6) 6
B1 B21 1.884(5) 6
B1 B21 1.884(5) .
B1 Y1 2.691(3) 6
B2 B24 1.752(7) .
B2 B45 1.834(7) .
B2 B11 1.869(6) .
B2 B11 1.869(6) 6
B2 B31 1.887(5) .
B2 B31 1.887(5) 6
B2 Y1 2.688(3) 6
B3 B41 1.731(5) 6_556
B3 B20 1.750(5) .
B3 B39 1.771(5) 8_565
B3 B29 1.790(6) 8_565
B3 B18 1.871(5) .
B3 B25 1.876(5) 8_565
B4 B18 1.676(5) .
B4 B4 1.800(8) 6_556
B4 B19 1.815(5) 2
B4 B13 1.821(5) .
B4 B47 1.826(6) 5_556
B4 B44 1.838(6) .
B5 B35 1.777(5) 8_565
B5 B42 1.784(5) .
B5 B41 1.802(5) 6_556
B5 B22 1.806(5) 8_565
B5 B18 1.858(5) .
B5 B32 1.858(5) 8_565
B6 B39 1.636(5) 4
B6 B7 1.712(6) .
B6 B14 1.734(5) .
B6 B14 1.749(5) 2_565
B6 B43 1.753(6) 5_565
B6 B6 1.781(8) 6
B6 B48 2.055(12) 5_565
B7 B9 1.649(7) .
B7 B6 1.712(6) 6
B7 B43 1.731(7) .
B7 B14 1.805(5) .
B7 B14 1.805(5) 6
B7 B49 2.046(11) .
B7 B49 2.046(11) 6
B8 B47 1.722(8) .
B8 B26 1.821(6) .
B8 B26 1.821(6) 6_556
B8 B19 1.896(5) .
B8 B19 1.896(5) 6_556
B8 Y1 2.979(3) 6_556
B9 B38 1.760(7) .
B9 B37 1.788(6) 7_665
B9 B37 1.788(6) 4
B9 B40 1.807(5) 4
B9 B40 1.807(5) 7_665
B10 B29 1.732(5) 3_455
B10 B15 1.755(6) .
B10 B24 1.764(6) .
B10 B23 1.786(5) .
B10 B31 1.793(5) 6
B10 B10 1.812(7) 6
B10 B48 1.969(12) .
B10 B50 2.056(18) 5
B11 B22 1.731(5) .
B11 B28 1.799(6) .
B11 B23 1.804(5) 6
B11 B31 1.843(5) .
B11 B11 1.856(8) 6
B12 B12 1.674(7) 6
B12 B39 1.750(5) .
B12 B35 1.753(5) .
B12 B22 1.769(5) .
B12 B16 1.782(5) .
B12 B29 1.795(5) .
B12 B50 2.057(19) 7_665
B13 B26 1.828(5) 2
B13 B19 1.836(5) 2
B13 B31 1.855(5) .
B13 B44 1.856(5) .
B13 B17 1.888(5) .
B14 B30 1.697(5) .
B14 B6 1.749(5) 2_565
B14 B14 1.784(7) 2_565
B14 B43 1.788(5) .
B14 B49 2.001(10) .
B15 B43 1.685(7) .
B15 B28 1.733(7) .
B15 B10 1.755(6) 6
B15 B23 1.785(5) .
B15 B23 1.785(5) 6
B15 B48 1.962(13) .
B15 B49 2.001(10) 6
B15 B49 2.001(10) .
B16 B37 1.755(5) .
B16 B32 1.810(5) .
B16 B39 1.816(5) .
B16 B25 1.826(5) .
B16 B22 1.862(5) .
B17 B44 1.722(8) .
B17 B26 1.821(6) 2
B17 B26 1.821(6) 5_556
B17 B13 1.888(5) 6_556
B17 Y1 2.988(3) 6_556
B18 B41 1.712(5) 6_556
B18 B29 1.756(5) 8_565
B18 B35 1.778(5) 8_565
B19 B4 1.815(5) 2
B19 B26 1.829(5) .
B19 B13 1.836(5) 2
B19 B47 1.850(5) .
B19 B21 1.857(5) .
B20 B30 1.813(5) 6
B20 B20 1.814(8) 6_556
B20 B36 1.881(5) 6
B20 Si1 2.029(4) 3_456
B20 B51 2.029(4) 3_456
B21 B27 1.811(5) .
B21 B40 1.815(5) .
B21 B33 1.845(5) .
B21 B37 1.845(5) .
B22 B32 1.800(5) .
B22 B5 1.806(5) 8_665
B22 B35 1.863(5) .
B23 B36 1.720(5) .
B23 B11 1.804(5) 6
B23 B31 1.807(5) 6
B23 B28 1.831(5) .
B23 B49 2.039(10) .
B24 B33 1.640(7) 5
B24 B10 1.764(6) 6
B24 B31 1.852(5) .
B24 B31 1.852(5) 6
B25 B39 1.756(5) .
B25 B46 1.791(5) .
B25 B41 1.807(5) 3_556
B25 B32 1.858(5) .
B25 B3 1.876(5) 8_665
B26 B26 1.793(8) 6_556
B26 B26 1.796(7) 2
B26 B17 1.821(6) 5_556
B26 B13 1.828(5) 2
B26 Y1 2.738(4) 2
B27 B35 1.713(5) 7_655
B27 B38 1.747(6) 7_655
B27 B40 1.764(5) .
B27 B33 1.787(6) .
B27 B27 1.816(8) 6
B27 B50 1.999(19) .
B28 B38 1.776(8) .
B28 B11 1.799(6) 6
B28 B23 1.831(5) 6
B28 B49 2.104(11) 6
B28 B49 2.104(11) .
B29 B10 1.732(5) 3
B29 B18 1.756(5) 8_665
B29 B39 1.765(5) .
B29 B35 1.769(5) .
B29 B3 1.790(6) 8_665
B29 B48 1.923(7) 3
B29 B50 1.953(12) 7_665
B30 B34 1.752(5) .
B30 B36 1.770(5) .
B30 B20 1.813(5) 6
B30 B46 1.861(5) 4
B30 Si4 2.065(4) 1_554
B30 B52 2.065(4) 1_554
B30 B49 2.087(10) .
B31 B10 1.793(5) 6
B31 B23 1.807(5) 6
B32 B41 1.713(5) 3_556
B32 B5 1.858(5) 8_665
B33 B24 1.640(7) 5
B33 B27 1.787(6) 6
B33 B21 1.845(5) 6
B34 B40 1.717(5) 4
B34 B36 1.786(5) .
B34 B46 1.887(6) 4
B34 B42 1.918(6) 3
B34 B49 2.064(10) .
B35 B27 1.713(5) 7_665
B35 B5 1.777(5) 8_665
B35 B18 1.778(5) 8_665
B35 B50 1.994(11) 7_665
B36 B42 1.829(5) 3
B36 B20 1.881(5) 6
B36 Si1 2.057(4) 3_455
B36 B51 2.057(4) 3_455
B36 B49 2.060(11) .
B37 B9 1.788(6) 7_655
B37 B40 1.830(5) .
B37 B37 1.864(7) 6
B38 B27 1.747(6) 7_665
B38 B27 1.747(6) 4
B38 B40 1.818(5) 7_665
B38 B40 1.818(5) 4
B38 B49 1.984(10) 6
B38 B49 1.984(10) .
B39 B6 1.636(5) 4_545
B39 B3 1.771(5) 8_665
B39 B48 2.134(8) 3
B40 B34 1.717(5) 4_545
B40 B9 1.807(5) 7_655
B40 B38 1.818(5) 7_655
B40 B49 2.044(9) 4_545
B41 B41 1.621(7) 6_556
B41 B18 1.712(5) 6_556
B41 B32 1.713(5) 3_456
B41 B3 1.731(5) 6_556
B41 B5 1.802(5) 6_556
B41 B25 1.807(5) 3_456
B42 B42 1.792(8) 6_556
B42 B36 1.829(5) 3_455
B42 B34 1.918(6) 3_455
B42 Si2 2.068(4) 3_455
B42 B53 2.068(4) 3_455
B42 Si1 2.137(4) 1_455
B42 B51 2.137(4) 1_455
B43 B6 1.753(6) 2_565
B43 B6 1.753(6) 5_565
B43 B14 1.788(5) 6
B43 B48 1.916(13) .
B43 B49 2.006(10) .
B43 B49 2.006(10) 6
B44 B51 1.835(6) 3_456
B44 Si1 1.835(6) 3_456
B44 B4 1.838(6) 6_556
B44 B13 1.856(5) 6_556
B45 B45 1.644(10) 5
B45 Y1 2.461(3) 6
B46 B46 1.780(8) 6_556
B46 B30 1.861(5) 4_545
B46 B34 1.887(6) 4_545
B46 B52 2.093(4) 7_655
B46 Si4 2.093(4) 7_655
B46 Si2 2.190(4) 7_656
B47 B4 1.826(6) 2
B47 B4 1.826(6) 5_556
B47 B19 1.850(5) 6_556
B47 Si2 1.858(6) 7_656
B47 B53 1.858(6) 7_656
B48 B29 1.923(7) 3_455
B48 B29 1.923(7) 8_565
B48 B10 1.969(12) 6
B48 B50 2.00(2) 5
B48 B6 2.055(12) 5_565
B48 B6 2.055(12) 2_565
B48 B39 2.134(8) 8_565
B48 B39 2.134(8) 3_455
B49 B40 2.044(9) 4
B50 B29 1.953(12) 4_545
B50 B29 1.953(12) 7_655
B50 B35 1.994(11) 7_655
B50 B35 1.994(11) 4_545
B50 B27 1.999(19) 6
B50 B48 2.00(2) 5
B50 B10 2.056(18) 2
B50 B10 2.056(18) 5
B50 B12 2.057(19) 4_545
B50 B12 2.057(19) 7_655
